data_4313638
loop_
_publ_author_name
'Matthias V\"ogler'
'Ioana Pavel'
'Marco Hofmann'
'Damien Moigno'
'Martin Nieger'
'Wolfgang Kiefer'
'Wolfgang Malisch'

_publ_contact_author
;
        Martin Nieger
        Institut f\"ur Anorganische Chemie
        Universit\"at Bonn
        Gerhard-Domagk-Str. 1
        D-53121 Bonn
        Bundesrepublik Deutschland
;
_publ_contact_author_email NIEGER@JOYX.JOENSUU.FI
_publ_contact_author_fax '049 228 73-5327'
_publ_contact_author_phone '049 228 73-5823'
_publ_section_title
;
 Silylene-Bridged Dinuclear Iron Complexes [Cp(OC)2Fe]2SiX2 (X = H, F, Cl,
 Br, I). Synthesis, Molecular Structure, Vibrational Spectroscopy, and
 Theoretical Studies
;
_journal_name_full 'Inorganic Chemistry'
_journal_page_first 3274
_journal_page_last 3284
_journal_paper_doi 10.1021/ic026138v
_journal_volume 42
_journal_year 2003
_chemical_formula_sum 'C14 H10 Br2 Fe2 O4 Si'
_chemical_formula_weight 541.83
_chemical_name_systematic
; 
 mu2-[(Dibromo)silanediyl]-bis[dicarbonyl(eta5-cyclopentadienyl)iron(II))] 
;
_space_group_IT_number 15
_symmetry_cell_setting monoclinic
_symmetry_space_group_name_Hall '-C 2yc'
_symmetry_space_group_name_H-M 'C 1 2/c 1'
_atom_sites_solution_hydrogens geom
_atom_sites_solution_primary Patterson
_atom_sites_solution_secondary difmap
_audit_creation_method SHELXL-97
_cell_angle_alpha 90.00
_cell_angle_beta 116.91(2)
_cell_angle_gamma 90.00
_cell_formula_units_Z 4
_cell_length_a 16.429(4)
_cell_length_b 7.624(2)
_cell_length_c 14.816(4)
_cell_measurement_reflns_used 5991
_cell_measurement_temperature 123(2)
_cell_measurement_theta_max 26.0
_cell_measurement_theta_min 2.5
_cell_volume 1654.8(8)
_computing_cell_refinement DENZO-SMN
_computing_data_collection Collect
_computing_data_reduction DENZO-SMN
_computing_molecular_graphics XP
_computing_publication_material 'SHELXL-97 (Sheldrick, 1997)'
_computing_structure_refinement 'SHELXL-97 (Sheldrick, 1997)'
_computing_structure_solution 'SHELXS-97 (Sheldrick, 1990)'
_diffrn_ambient_temperature 123(2)
_diffrn_measured_fraction_theta_full 0.995
_diffrn_measured_fraction_theta_max 0.995
_diffrn_measurement_device_type 'Nonius KappaCCD'
_diffrn_measurement_method 'rotation in phi and omega, 2 deg.'
_diffrn_radiation_monochromator graphite
_diffrn_radiation_source 'fine-focus sealed tube'
_diffrn_radiation_type MoK\a
_diffrn_radiation_wavelength 0.71073
_diffrn_reflns_av_R_equivalents 0.1629
_diffrn_reflns_av_sigmaI/netI 0.1311
_diffrn_reflns_limit_h_max 19
_diffrn_reflns_limit_h_min -19
_diffrn_reflns_limit_k_max 9
_diffrn_reflns_limit_k_min -9
_diffrn_reflns_limit_l_max 16
_diffrn_reflns_limit_l_min -17
_diffrn_reflns_number 6252
_diffrn_reflns_theta_full 25.00
_diffrn_reflns_theta_max 25.00
_diffrn_reflns_theta_min 2.78
_exptl_absorpt_coefficient_mu 6.668
_exptl_absorpt_correction_T_max 0.3692
_exptl_absorpt_correction_T_min 0.2290
_exptl_absorpt_correction_type 'empirical from multiple refl.'
_exptl_absorpt_process_details 'MULABS (Platon98; cf. Blessing 1995)'
_exptl_crystal_colour brownish
_exptl_crystal_density_diffrn 2.175
_exptl_crystal_density_meas ?
_exptl_crystal_density_method 'not measured'
_exptl_crystal_description plates
_exptl_crystal_F_000 1048
_exptl_crystal_size_max 0.25
_exptl_crystal_size_mid 0.08
_exptl_crystal_size_min 0.02
_refine_diff_density_max 0.829
_refine_diff_density_min -1.054
_refine_diff_density_rms 0.219
_refine_ls_extinction_method none
_refine_ls_goodness_of_fit_ref 0.983
_refine_ls_hydrogen_treatment riding
_refine_ls_matrix_type full
_refine_ls_number_parameters 105
_refine_ls_number_reflns 1455
_refine_ls_number_restraints 0
_refine_ls_restrained_S_all 0.983
_refine_ls_R_factor_all 0.0948
_refine_ls_R_factor_gt 0.0597
_refine_ls_shift/su_max 0.000
_refine_ls_shift/su_mean 0.000
_refine_ls_structure_factor_coef Fsqd
_refine_ls_weighting_details 'calc w=1/[\s^2^(Fo^2^)+(0.0524P)^2^+0.0000P] where P=(Fo^2^+2Fc^2^)/3'
_refine_ls_weighting_scheme calc
_refine_ls_wR_factor_gt 0.1220
_refine_ls_wR_factor_ref 0.1326
_reflns_number_gt 958
_reflns_number_total 1455
_reflns_threshold_expression >2sigma(I)
_cod_data_source_file ic026138vsi20021029_032526_3.cif
_cod_data_source_block wma44_1m
_cod_depositor_comments
;
The following automatic conversions were performed:

'_exptl_crystal_density_meas' value 'none' was changed to '?' - the
value is perceived as not measured.

Automatic conversion script
Id: cif_fix_values 3008 2015-01-20 13:52:24Z robertas 

The following automatic conversions were performed:
data name '_publ_contact_autor' replaced with '_publ_contact_author'
as specified in the replacement file
'/home/antanas/src/cod-tools/trunk/data/replacement-values/replacement_tags.lst'.

Automatic conversion script
Id: cif_correct_tags 4998 2017-03-02 13:24:31Z antanas 
;
_cod_original_cell_volume 1654.8(7)
_cod_database_code 4313638

loop_
_symmetry_equiv_pos_as_xyz
'x, y, z'
'-x, y, -z+1/2'
'x+1/2, y+1/2, z'
'-x+1/2, y+1/2, -z+1/2'
'-x, -y, -z'
'x, -y, z-1/2'
'-x+1/2, -y+1/2, -z'
'x+1/2, -y+1/2, z-1/2'

loop_
_atom_site_label
_atom_site_type_symbol
_atom_site_fract_x
_atom_site_fract_y
_atom_site_fract_z
_atom_site_U_iso_or_equiv
_atom_site_adp_type
_atom_site_occupancy
_atom_site_symmetry_multiplicity
_atom_site_calc_flag
_atom_site_refinement_flags
_atom_site_disorder_assembly
_atom_site_disorder_group
Fe1 Fe 0.36333(8) 0.21443(14) 0.16612(11) 0.0289(4) Uani 1 1 d . . .
C1A C 0.3927(6) 0.1809(10) 0.0672(8) 0.033(2) Uani 1 1 d . . .
O1A O 0.4115(4) 0.1551(7) 0.0020(5) 0.0413(17) Uani 1 1 d . . .
C1B C 0.3140(5) 0.4191(11) 0.1237(7) 0.028(2) Uani 1 1 d . . .
O1B O 0.2794(4) 0.5545(7) 0.0959(5) 0.0366(16) Uani 1 1 d . . .
C1 C 0.2572(6) 0.0350(10) 0.1426(8) 0.037(2) Uani 1 1 d . . .
H1 H 0.2041 0.0170 0.0803 0.044 Uiso 1 1 calc R . .
C2 C 0.2665(6) 0.1545(11) 0.2175(8) 0.037(2) Uani 1 1 d . . .
H2 H 0.2204 0.2328 0.2146 0.044 Uiso 1 1 calc R . .
C3 C 0.3528(7) 0.1416(11) 0.2963(8) 0.040(3) Uani 1 1 d . . .
H3 H 0.3762 0.2099 0.3564 0.048 Uiso 1 1 calc R . .
C4 C 0.4020(7) 0.0081(11) 0.2732(9) 0.045(3) Uani 1 1 d . . .
H4 H 0.4628 -0.0306 0.3143 0.054 Uiso 1 1 calc R . .
C5 C 0.3400(6) -0.0537(10) 0.1755(8) 0.036(2) Uani 1 1 d . . .
H5 H 0.3530 -0.1416 0.1384 0.043 Uiso 1 1 calc R . .
Si1 Si 0.5000 0.3605(4) 0.2500 0.0278(9) Uani 1 2 d S . .
Br1 Br 0.51318(6) 0.55841(10) 0.13862(8) 0.0361(3) Uani 1 1 d . . .

loop_
_atom_site_aniso_label
_atom_site_aniso_U_11
_atom_site_aniso_U_22
_atom_site_aniso_U_33
_atom_site_aniso_U_23
_atom_site_aniso_U_13
_atom_site_aniso_U_12
Fe1 0.0251(7) 0.0256(6) 0.0432(9) 0.0008(6) 0.0217(7) -0.0004(5)
C1A 0.031(5) 0.018(4) 0.057(7) 0.002(5) 0.025(6) -0.001(4)
O1A 0.033(4) 0.044(4) 0.055(5) -0.009(4) 0.027(4) -0.006(3)
C1B 0.025(5) 0.033(5) 0.032(6) -0.015(5) 0.018(5) -0.011(4)
O1B 0.030(3) 0.030(3) 0.054(5) -0.007(3) 0.022(4) 0.001(3)
C1 0.030(5) 0.040(5) 0.042(7) 0.006(5) 0.017(5) -0.015(4)
C2 0.024(5) 0.034(5) 0.064(8) 0.007(5) 0.030(6) 0.000(4)
C3 0.052(7) 0.041(5) 0.043(7) -0.005(5) 0.036(6) -0.017(5)
C4 0.037(6) 0.026(4) 0.085(10) 0.021(5) 0.040(7) -0.003(4)
C5 0.047(6) 0.016(4) 0.061(8) -0.007(5) 0.037(6) -0.011(4)
Si1 0.0261(19) 0.0212(15) 0.044(3) 0.000 0.0228(19) 0.000
Br1 0.0325(5) 0.0327(5) 0.0494(7) 0.0060(5) 0.0240(5) -0.0024(4)

loop_
_atom_type_symbol
_atom_type_description
_atom_type_scat_dispersion_real
_atom_type_scat_dispersion_imag
_atom_type_scat_source
C C 0.0033 0.0016 'International Tables Vol C Tables 4.2.6.8 and 6.1.1.4'
H H 0.0000 0.0000 'International Tables Vol C Tables 4.2.6.8 and 6.1.1.4'
O O 0.0106 0.0060 'International Tables Vol C Tables 4.2.6.8 and 6.1.1.4'
Si Si 0.0817 0.0704 'International Tables Vol C Tables 4.2.6.8 and 6.1.1.4'
Fe Fe 0.3463 0.8444 'International Tables Vol C Tables 4.2.6.8 and 6.1.1.4'
Br Br -0.2901 2.4595 'International Tables Vol C Tables 4.2.6.8 and 6.1.1.4'

loop_
_geom_angle_atom_site_label_1
_geom_angle_atom_site_label_2
_geom_angle_atom_site_label_3
_geom_angle
_geom_angle_site_symmetry_1
_geom_angle_site_symmetry_3
_geom_angle_publ_flag
C1B Fe1 C1A 95.0(4) . . ?
C1B Fe1 C3 110.7(4) . . ?
C1A Fe1 C3 154.2(4) . . ?
C1B Fe1 C5 146.1(4) . . ?
C1A Fe1 C5 92.3(3) . . ?
C3 Fe1 C5 65.5(4) . . ?
C1B Fe1 C2 91.2(3) . . ?
C1A Fe1 C2 144.1(4) . . ?
C3 Fe1 C2 38.3(4) . . ?
C5 Fe1 C2 64.7(3) . . ?
C1B Fe1 C1 107.8(4) . . ?
C1A Fe1 C1 106.6(4) . . ?
C3 Fe1 C1 64.8(4) . . ?
C5 Fe1 C1 38.7(3) . . ?
C2 Fe1 C1 38.5(3) . . ?
C1B Fe1 C4 150.5(4) . . ?
C1A Fe1 C4 114.5(4) . . ?
C3 Fe1 C4 39.9(3) . . ?
C5 Fe1 C4 39.4(4) . . ?
C2 Fe1 C4 65.6(3) . . ?
C1 Fe1 C4 65.7(4) . . ?
C1B Fe1 Si1 86.7(3) . . ?
C1A Fe1 Si1 87.2(3) . . ?
C3 Fe1 Si1 95.6(3) . . ?
C5 Fe1 Si1 126.8(3) . . ?
C2 Fe1 Si1 128.5(3) . . ?
C1 Fe1 Si1 158.5(3) . . ?
C4 Fe1 Si1 93.8(3) . . ?
O1A C1A Fe1 178.5(7) . . ?
O1B C1B Fe1 178.3(7) . . ?
C2 C1 C5 107.6(9) . . ?
C2 C1 Fe1 70.1(5) . . ?
C5 C1 Fe1 69.8(4) . . ?
C2 C1 H1 126.2 . . ?
C5 C1 H1 126.2 . . ?
Fe1 C1 H1 125.4 . . ?
C3 C2 C1 109.3(8) . . ?
C3 C2 Fe1 70.3(5) . . ?
C1 C2 Fe1 71.4(5) . . ?
C3 C2 H2 125.4 . . ?
C1 C2 H2 125.4 . . ?
Fe1 C2 H2 124.5 . . ?
C2 C3 C4 109.0(9) . . ?
C2 C3 Fe1 71.4(5) . . ?
C4 C3 Fe1 71.2(5) . . ?
C2 C3 H3 125.5 . . ?
C4 C3 H3 125.5 . . ?
Fe1 C3 H3 123.5 . . ?
C5 C4 C3 104.9(9) . . ?
C5 C4 Fe1 69.5(5) . . ?
C3 C4 Fe1 69.0(5) . . ?
C5 C4 H4 127.6 . . ?
C3 C4 H4 127.6 . . ?
Fe1 C4 H4 125.6 . . ?
C1 C5 C4 109.3(8) . . ?
C1 C5 Fe1 71.5(4) . . ?
C4 C5 Fe1 71.1(5) . . ?
C1 C5 H5 125.3 . . ?
C4 C5 H5 125.3 . . ?
Fe1 C5 H5 123.7 . . ?
Fe1 Si1 Fe1 122.16(14) . 2_655 ?
Fe1 Si1 Br1 108.46(4) . 2_655 ?
Fe1 Si1 Br1 108.25(5) 2_655 2_655 ?
Fe1 Si1 Br1 108.25(5) . . ?
Fe1 Si1 Br1 108.46(4) 2_655 . ?
Br1 Si1 Br1 98.74(12) 2_655 . ?

loop_
_geom_bond_atom_site_label_1
_geom_bond_atom_site_label_2
_geom_bond_distance
_geom_bond_site_symmetry_2
_geom_bond_publ_flag
Fe1 C1B 1.739(9) . ?
Fe1 C1A 1.758(10) . ?
Fe1 C3 2.088(9) . ?
Fe1 C5 2.096(8) . ?
Fe1 C2 2.101(8) . ?
Fe1 C1 2.117(8) . ?
Fe1 C4 2.118(9) . ?
Fe1 Si1 2.3021(19) . ?
C1A O1A 1.156(10) . ?
C1B O1B 1.160(9) . ?
C1 C2 1.390(13) . ?
C1 C5 1.396(12) . ?
C1 H1 0.9500 . ?
C2 C3 1.373(14) . ?
C2 H2 0.9500 . ?
C3 C4 1.434(12) . ?
C3 H3 0.9500 . ?
C4 C5 1.422(14) . ?
C4 H4 0.9500 . ?
C5 H5 0.9500 . ?
Si1 Fe1 2.3021(19) 2_655 ?
Si1 Br1 2.318(2) 2_655 ?
Si1 Br1 2.318(2) . ?

loop_
_geom_torsion_atom_site_label_1
_geom_torsion_atom_site_label_2
_geom_torsion_atom_site_label_3
_geom_torsion_atom_site_label_4
_geom_torsion
_geom_torsion_site_symmetry_1
_geom_torsion_site_symmetry_2
_geom_torsion_site_symmetry_3
_geom_torsion_site_symmetry_4
_geom_torsion_publ_flag
C1B Fe1 C1A O1A -140(33) . . . . ?
C3 Fe1 C1A O1A 36(34) . . . . ?
C5 Fe1 C1A O1A 6(33) . . . . ?
C2 Fe1 C1A O1A -41(33) . . . . ?
C1 Fe1 C1A O1A -30(33) . . . . ?
C4 Fe1 C1A O1A 40(33) . . . . ?
Si1 Fe1 C1A O1A 133(33) . . . . ?
C1A Fe1 C1B O1B 139(30) . . . . ?
C3 Fe1 C1B O1B -39(30) . . . . ?
C5 Fe1 C1B O1B 37(31) . . . . ?
C2 Fe1 C1B O1B -5(30) . . . . ?
C1 Fe1 C1B O1B 30(30) . . . . ?
C4 Fe1 C1B O1B -42(31) . . . . ?
Si1 Fe1 C1B O1B -134(30) . . . . ?
C1B Fe1 C1 C2 -68.3(6) . . . . ?
C1A Fe1 C1 C2 -169.4(6) . . . . ?
C3 Fe1 C1 C2 36.6(5) . . . . ?
C5 Fe1 C1 C2 118.3(9) . . . . ?
C4 Fe1 C1 C2 80.7(6) . . . . ?
Si1 Fe1 C1 C2 62.3(9) . . . . ?
C1B Fe1 C1 C5 173.3(6) . . . . ?
C1A Fe1 C1 C5 72.3(7) . . . . ?
C3 Fe1 C1 C5 -81.7(6) . . . . ?
C2 Fe1 C1 C5 -118.3(9) . . . . ?
C4 Fe1 C1 C5 -37.6(6) . . . . ?
Si1 Fe1 C1 C5 -56.0(10) . . . . ?
C5 C1 C2 C3 -0.4(9) . . . . ?
Fe1 C1 C2 C3 -60.4(6) . . . . ?
C5 C1 C2 Fe1 60.1(5) . . . . ?
C1B Fe1 C2 C3 -122.9(6) . . . . ?
C1A Fe1 C2 C3 136.8(7) . . . . ?
C5 Fe1 C2 C3 81.9(6) . . . . ?
C1 Fe1 C2 C3 119.3(8) . . . . ?
C4 Fe1 C2 C3 38.2(6) . . . . ?
Si1 Fe1 C2 C3 -36.2(6) . . . . ?
C1B Fe1 C2 C1 117.7(6) . . . . ?
C1A Fe1 C2 C1 17.5(9) . . . . ?
C3 Fe1 C2 C1 -119.3(8) . . . . ?
C5 Fe1 C2 C1 -37.5(6) . . . . ?
C4 Fe1 C2 C1 -81.1(6) . . . . ?
Si1 Fe1 C2 C1 -155.5(5) . . . . ?
C1 C2 C3 C4 -0.5(9) . . . . ?
Fe1 C2 C3 C4 -61.6(6) . . . . ?
C1 C2 C3 Fe1 61.1(6) . . . . ?
C1B Fe1 C3 C2 63.7(6) . . . . ?
C1A Fe1 C3 C2 -112.4(10) . . . . ?
C5 Fe1 C3 C2 -79.6(6) . . . . ?
C1 Fe1 C3 C2 -36.8(5) . . . . ?
C4 Fe1 C3 C2 -118.5(8) . . . . ?
Si1 Fe1 C3 C2 152.3(5) . . . . ?
C1B Fe1 C3 C4 -177.8(6) . . . . ?
C1A Fe1 C3 C4 6.1(12) . . . . ?
C5 Fe1 C3 C4 38.9(5) . . . . ?
C2 Fe1 C3 C4 118.5(8) . . . . ?
C1 Fe1 C3 C4 81.7(6) . . . . ?
Si1 Fe1 C3 C4 -89.2(6) . . . . ?
C2 C3 C4 C5 1.1(9) . . . . ?
Fe1 C3 C4 C5 -60.6(6) . . . . ?
C2 C3 C4 Fe1 61.7(6) . . . . ?
C1B Fe1 C4 C5 120.2(8) . . . . ?
C1A Fe1 C4 C5 -61.1(6) . . . . ?
C3 Fe1 C4 C5 116.0(7) . . . . ?
C2 Fe1 C4 C5 79.3(6) . . . . ?
C1 Fe1 C4 C5 36.9(5) . . . . ?
Si1 Fe1 C4 C5 -149.8(5) . . . . ?
C1B Fe1 C4 C3 4.3(11) . . . . ?
C1A Fe1 C4 C3 -177.1(6) . . . . ?
C5 Fe1 C4 C3 -116.0(7) . . . . ?
C2 Fe1 C4 C3 -36.7(5) . . . . ?
C1 Fe1 C4 C3 -79.1(6) . . . . ?
Si1 Fe1 C4 C3 94.3(5) . . . . ?
C2 C1 C5 C4 1.1(9) . . . . ?
Fe1 C1 C5 C4 61.4(5) . . . . ?
C2 C1 C5 Fe1 -60.3(5) . . . . ?
C3 C4 C5 C1 -1.4(9) . . . . ?
Fe1 C4 C5 C1 -61.6(6) . . . . ?
C3 C4 C5 Fe1 60.3(5) . . . . ?
C1B Fe1 C5 C1 -11.4(10) . . . . ?
C1A Fe1 C5 C1 -114.0(6) . . . . ?
C3 Fe1 C5 C1 79.6(6) . . . . ?
C2 Fe1 C5 C1 37.3(6) . . . . ?
C4 Fe1 C5 C1 118.9(8) . . . . ?
Si1 Fe1 C5 C1 157.7(5) . . . . ?
C1B Fe1 C5 C4 -130.3(7) . . . . ?
C1A Fe1 C5 C4 127.1(5) . . . . ?
C3 Fe1 C5 C4 -39.3(5) . . . . ?
C2 Fe1 C5 C4 -81.6(6) . . . . ?
C1 Fe1 C5 C4 -118.9(8) . . . . ?
Si1 Fe1 C5 C4 38.8(6) . . . . ?
C1B Fe1 Si1 Fe1 -174.1(3) . . . 2_655 ?
C1A Fe1 Si1 Fe1 -78.9(3) . . . 2_655 ?
C3 Fe1 Si1 Fe1 75.5(3) . . . 2_655 ?
C5 Fe1 Si1 Fe1 12.0(3) . . . 2_655 ?
C2 Fe1 Si1 Fe1 97.0(3) . . . 2_655 ?
C1 Fe1 Si1 Fe1 52.3(7) . . . 2_655 ?
C4 Fe1 Si1 Fe1 35.5(3) . . . 2_655 ?
C1B Fe1 Si1 Br1 59.1(3) . . . 2_655 ?
C1A Fe1 Si1 Br1 154.3(3) . . . 2_655 ?
C3 Fe1 Si1 Br1 -51.4(3) . . . 2_655 ?
C5 Fe1 Si1 Br1 -114.9(3) . . . 2_655 ?
C2 Fe1 Si1 Br1 -29.8(3) . . . 2_655 ?
C1 Fe1 Si1 Br1 -74.6(7) . . . 2_655 ?
C4 Fe1 Si1 Br1 -91.4(3) . . . 2_655 ?
C1B Fe1 Si1 Br1 -47.1(3) . . . . ?
C1A Fe1 Si1 Br1 48.1(3) . . . . ?
C3 Fe1 Si1 Br1 -157.6(3) . . . . ?
C5 Fe1 Si1 Br1 138.9(3) . . . . ?
C2 Fe1 Si1 Br1 -136.0(3) . . . . ?
C1 Fe1 Si1 Br1 179.2(7) . . . . ?
C4 Fe1 Si1 Br1 162.5(3) . . . . ?
